data_8105076
loop_
_publ_author_name
'Lo, Kong Mun'
'Lee, See Mun'
'Tiekink, Edward R.T.'

_publ_section_title
;
 Redetermination of the crystal structure of
 N&#x2032;-(3-ethoxy-2-hydroxybenzylidene)-4-fluorobenzohydrazide
 monohydrate, C16H17FN2O4
;
_journal_issue 2
_journal_name_full 'Zeitschrift f\"ur Kristallographie - New Crystal Structures'
_journal_page_first 259
_journal_page_last 261
_journal_paper_doi 10.1515/ncrs-2019-0568
_journal_volume 235
_journal_year 2020
_chemical_formula_moiety 'C16 H15 F N2 O3, H2 O'
_chemical_formula_sum 'C16 H17 F N2 O4'
_chemical_formula_weight 320.32
_space_group_crystal_system monoclinic
_space_group_IT_number 14
_space_group_name_Hall '-P 2ybc'
_space_group_name_H-M_alt 'P 1 21/c 1'
_atom_sites_solution_hydrogens difmap
_atom_sites_solution_primary direct
_atom_sites_solution_secondary difmap
_audit_creation_method SHELXL-2014/7
_cell_angle_alpha 90
_cell_angle_beta 97.3830(10)
_cell_angle_gamma 90
_cell_formula_units_Z 4
_cell_length_a 9.23280(10)
_cell_length_b 12.9330(2)
_cell_length_c 12.3477(2)
_cell_measurement_reflns_used 8143
_cell_measurement_temperature 100(2)
_cell_measurement_theta_max 76.4410
_cell_measurement_theta_min 4.8230
_cell_volume 1462.19(4)
_computing_cell_refinement 'CrysAlisPro [1]'
_computing_data_collection 'CrysAlisPro [1]'
_computing_data_reduction 'CrysAlisPro [1]'
_computing_molecular_graphics 'ORTEP-3 for Windows [4]'
_computing_publication_material 'SHELXL-2017/4 [3]'
_computing_structure_refinement 'SHELXL-2017/4 [3]'
_computing_structure_solution 'SHELXT 2014/5 [2]'
_diffrn_ambient_temperature 100(2)
_diffrn_detector_area_resol_mean 5.2558
_diffrn_measured_fraction_theta_full 1.000
_diffrn_measured_fraction_theta_max 1.000
_diffrn_measurement_device_type 'XtaLAB Synergy, Dualflex, AtlasS2'
_diffrn_measurement_method '\w scans'
_diffrn_radiation_type CuK\a
_diffrn_radiation_wavelength 1.54184
_diffrn_reflns_av_R_equivalents 0.0390
_diffrn_reflns_av_unetI/netI 0.0250
_diffrn_reflns_Laue_measured_fraction_full 1.000
_diffrn_reflns_Laue_measured_fraction_max 1.000
_diffrn_reflns_limit_h_max 11
_diffrn_reflns_limit_h_min -10
_diffrn_reflns_limit_k_max 15
_diffrn_reflns_limit_k_min -15
_diffrn_reflns_limit_l_max 14
_diffrn_reflns_limit_l_min -11
_diffrn_reflns_number 17553
_diffrn_reflns_point_group_measured_fraction_full 1.000
_diffrn_reflns_point_group_measured_fraction_max 1.000
_diffrn_reflns_theta_full 67.049
_diffrn_reflns_theta_max 67.049
_diffrn_reflns_theta_min 4.830
_diffrn_source 'micro-focus sealed X-ray tube'
_exptl_absorpt_coefficient_mu 0.960
_exptl_absorpt_correction_T_max 1.000
_exptl_absorpt_correction_T_min 0.872
_exptl_absorpt_correction_type gaussian
_exptl_absorpt_process_details 'CrysAlisPro [1]'
_exptl_crystal_colour light-yellow
_exptl_crystal_density_diffrn 1.455
_exptl_crystal_description prism
_exptl_crystal_F_000 672
_exptl_crystal_size_max 0.131
_exptl_crystal_size_mid 0.068
_exptl_crystal_size_min 0.033
_refine_diff_density_max 0.181
_refine_diff_density_min -0.224
_refine_diff_density_rms 0.047
_refine_ls_extinction_coef .
_refine_ls_extinction_method none
_refine_ls_goodness_of_fit_ref 1.021
_refine_ls_hydrogen_treatment refall
_refine_ls_matrix_type full
_refine_ls_number_parameters 276
_refine_ls_number_reflns 2601
_refine_ls_number_restraints 0
_refine_ls_restrained_S_all 1.021
_refine_ls_R_factor_all 0.0361
_refine_ls_R_factor_gt 0.0318
_refine_ls_shift/su_max 0.001
_refine_ls_shift/su_mean 0.000
_refine_ls_structure_factor_coef Fsqd
_refine_ls_weighting_details 'w=1/[\s^2^(Fo^2^)+(0.0538P)^2^+0.3098P] where P=(Fo^2^+2Fc^2^)/3'
_refine_ls_weighting_scheme calc
_refine_ls_wR_factor_gt 0.0829
_refine_ls_wR_factor_ref 0.0861
_reflns_Friedel_coverage 0.000
_reflns_Friedel_fraction_full .
_reflns_Friedel_fraction_max .
_reflns_number_gt 2353
_reflns_number_total 2601
_reflns_threshold_expression 'I > 2\s(I)'
_cod_data_source_file suppl_ncrs-2019-0568_suppl.cif
_cod_data_source_block shelx
_cod_original_sg_symbol_H-M 'P 21/c'
_cod_database_code 8105076
_shelx_shelxl_version_number 2014/7
_shelx_space_group_comment
;
The symmetry employed for this shelxl refinement is uniquely defined
by the following loop, which should always be used as a source of
symmetry information in preference to the above space-group names.
They are only intended as comments.
;
_shelx_estimated_absorpt_t_min 0.885
_shelx_estimated_absorpt_t_max 0.969

loop_
_space_group_symop_operation_xyz
'x, y, z'
'-x, y+1/2, -z+1/2'
'-x, -y, -z'
'x, -y-1/2, z-1/2'

loop_
_atom_site_label
_atom_site_type_symbol
_atom_site_fract_x
_atom_site_fract_y
_atom_site_fract_z
_atom_site_U_iso_or_equiv
_atom_site_adp_type
_atom_site_occupancy
_atom_site_site_symmetry_order
_atom_site_calc_flag
_atom_site_refinement_flags_posn
_atom_site_refinement_flags_adp
_atom_site_refinement_flags_occupancy
_atom_site_disorder_assembly
_atom_site_disorder_group
F1 F 0.17356(8) 0.75207(6) 1.22153(6) 0.0247(2) Uani 1 1 d . . . . .
O1 O 0.43989(11) 0.94056(7) 0.82362(7) 0.0251(2) Uani 1 1 d . . . . .
O2 O 0.70132(10) 0.91296(7) 0.56094(7) 0.0211(2) Uani 1 1 d . . . . .
H2O H 0.651(2) 0.9037(16) 0.6122(16) 0.042(5) Uiso 1 1 d . . . . .
O3 O 0.86944(10) 0.91781(7) 0.40723(7) 0.0214(2) Uani 1 1 d . . . . .
N1 N 0.51705(11) 0.77511(9) 0.80658(8) 0.0182(2) Uani 1 1 d . . . . .
H1N H 0.5191(18) 0.7126(15) 0.8264(13) 0.029(4) Uiso 1 1 d . . . . .
N2 N 0.58967(11) 0.79844(9) 0.71832(8) 0.0191(2) Uani 1 1 d . . . . .
C1 C 0.44589(13) 0.85001(10) 0.85485(9) 0.0185(3) Uani 1 1 d . . . . .
C2 C 0.37537(13) 0.81800(10) 0.95217(9) 0.0180(3) Uani 1 1 d . . . . .
C3 C 0.33094(13) 0.71721(10) 0.97067(9) 0.0186(3) Uani 1 1 d . . . . .
H3 H 0.3456(16) 0.6637(12) 0.9204(12) 0.019(3) Uiso 1 1 d . . . . .
C4 C 0.26254(13) 0.69411(10) 1.06164(10) 0.0191(3) Uani 1 1 d . . . . .
H4 H 0.2337(18) 0.6235(14) 1.0741(12) 0.027(4) Uiso 1 1 d . . . . .
C5 C 0.24076(13) 0.77353(10) 1.13235(9) 0.0191(3) Uani 1 1 d . . . . .
C6 C 0.28506(14) 0.87364(10) 1.11818(10) 0.0206(3) Uani 1 1 d . . . . .
H6 H 0.2698(17) 0.9256(13) 1.1721(12) 0.024(4) Uiso 1 1 d . . . . .
C7 C 0.35205(14) 0.89561(10) 1.02650(10) 0.0201(3) Uani 1 1 d . . . . .
H7 H 0.3833(17) 0.9652(13) 1.0161(12) 0.023(4) Uiso 1 1 d . . . . .
C8 C 0.65234(13) 0.72022(10) 0.68004(10) 0.0194(3) Uani 1 1 d . . . . .
H8 H 0.6457(17) 0.6521(13) 0.7102(12) 0.022(4) Uiso 1 1 d . . . . .
C9 C 0.73890(13) 0.72823(10) 0.58954(9) 0.0188(3) Uani 1 1 d . . . . .
C10 C 0.76169(13) 0.82141(10) 0.53635(9) 0.0180(3) Uani 1 1 d . . . . .
C11 C 0.85275(13) 0.82294(10) 0.45288(9) 0.0186(3) Uani 1 1 d . . . . .
C12 C 0.91745(14) 0.73239(10) 0.42304(10) 0.0203(3) Uani 1 1 d . . . . .
H12 H 0.9816(19) 0.7337(13) 0.3685(14) 0.030(4) Uiso 1 1 d . . . . .
C13 C 0.89223(14) 0.63949(10) 0.47478(10) 0.0221(3) Uani 1 1 d . . . . .
H13 H 0.9351(17) 0.5769(13) 0.4534(12) 0.022(4) Uiso 1 1 d . . . . .
C14 C 0.80462(14) 0.63723(10) 0.55698(10) 0.0213(3) Uani 1 1 d . . . . .
H14 H 0.7899(17) 0.5719(13) 0.5950(12) 0.025(4) Uiso 1 1 d . . . . .
C15 C 0.97702(14) 0.92450(10) 0.33209(10) 0.0201(3) Uani 1 1 d . . . . .
H15A H 0.9538(16) 0.8763(12) 0.2733(12) 0.020(3) Uiso 1 1 d . . . . .
H15B H 1.0717(17) 0.9103(12) 0.3719(12) 0.021(4) Uiso 1 1 d . . . . .
C16 C 0.97373(15) 1.03313(11) 0.28903(11) 0.0236(3) Uani 1 1 d . . . . .
H16A H 0.8793(18) 1.0508(12) 0.2475(13) 0.025(4) Uiso 1 1 d . . . . .
H16B H 1.0481(19) 1.0381(14) 0.2387(14) 0.036(4) Uiso 1 1 d . . . . .
H16C H 0.9957(18) 1.0839(13) 0.3498(13) 0.029(4) Uiso 1 1 d . . . . .
O1W O 0.51710(10) 0.55211(7) 0.85542(8) 0.0224(2) Uani 1 1 d . . . . .
H1W H 0.581(2) 0.5425(14) 0.9103(16) 0.034(5) Uiso 1 1 d . . . . .
H2W H 0.535(2) 0.5086(19) 0.8022(18) 0.059(6) Uiso 1 1 d . . . . .

loop_
_atom_site_aniso_label
_atom_site_aniso_U_11
_atom_site_aniso_U_22
_atom_site_aniso_U_33
_atom_site_aniso_U_23
_atom_site_aniso_U_13
_atom_site_aniso_U_12
F1 0.0308(4) 0.0262(4) 0.0195(4) 0.0001(3) 0.0127(3) 0.0002(3)
O1 0.0375(5) 0.0179(5) 0.0209(4) 0.0024(4) 0.0080(4) -0.0018(4)
O2 0.0248(5) 0.0201(5) 0.0201(4) -0.0001(3) 0.0095(4) 0.0026(4)
O3 0.0259(5) 0.0174(5) 0.0231(4) 0.0028(3) 0.0120(4) 0.0018(3)
N1 0.0228(5) 0.0172(6) 0.0157(5) 0.0028(4) 0.0064(4) -0.0013(4)
N2 0.0201(5) 0.0237(6) 0.0138(5) 0.0013(4) 0.0033(4) -0.0034(4)
C1 0.0216(6) 0.0178(6) 0.0156(6) 0.0007(5) 0.0005(4) -0.0040(5)
C2 0.0188(6) 0.0194(6) 0.0156(5) 0.0013(5) 0.0015(4) 0.0009(5)
C3 0.0211(6) 0.0179(6) 0.0169(6) -0.0014(5) 0.0032(5) 0.0018(5)
C4 0.0205(6) 0.0176(6) 0.0195(6) 0.0018(5) 0.0036(5) 0.0004(5)
C5 0.0190(6) 0.0238(7) 0.0151(5) 0.0019(5) 0.0053(4) 0.0024(5)
C6 0.0239(6) 0.0194(7) 0.0188(6) -0.0033(5) 0.0036(5) 0.0027(5)
C7 0.0220(6) 0.0168(7) 0.0211(6) 0.0010(5) 0.0019(5) 0.0004(5)
C8 0.0216(6) 0.0197(7) 0.0166(6) 0.0017(5) 0.0019(5) -0.0028(5)
C9 0.0190(6) 0.0215(7) 0.0157(6) -0.0006(5) 0.0013(5) -0.0021(5)
C10 0.0184(6) 0.0188(6) 0.0165(6) -0.0019(5) 0.0011(4) -0.0002(5)
C11 0.0204(6) 0.0184(6) 0.0169(6) 0.0011(5) 0.0022(5) -0.0015(5)
C12 0.0217(6) 0.0220(7) 0.0178(6) -0.0012(5) 0.0049(5) 0.0012(5)
C13 0.0270(7) 0.0185(7) 0.0207(6) -0.0021(5) 0.0034(5) 0.0032(5)
C14 0.0264(6) 0.0190(7) 0.0181(6) 0.0011(5) 0.0017(5) -0.0020(5)
C15 0.0211(6) 0.0233(7) 0.0174(6) 0.0019(5) 0.0077(5) 0.0009(5)
C16 0.0276(7) 0.0227(7) 0.0222(6) 0.0023(5) 0.0097(5) 0.0004(5)
O1W 0.0285(5) 0.0194(5) 0.0202(4) -0.0019(4) 0.0061(4) 0.0014(4)

loop_
_atom_type_symbol
_atom_type_description
_atom_type_scat_dispersion_real
_atom_type_scat_dispersion_imag
_atom_type_scat_source
C C 0.0181 0.0091 'International Tables Vol C Tables 4.2.6.8 and 6.1.1.4'
H H 0.0000 0.0000 'International Tables Vol C Tables 4.2.6.8 and 6.1.1.4'
N N 0.0311 0.0180 'International Tables Vol C Tables 4.2.6.8 and 6.1.1.4'
O O 0.0492 0.0322 'International Tables Vol C Tables 4.2.6.8 and 6.1.1.4'
F F 0.0727 0.0534 'International Tables Vol C Tables 4.2.6.8 and 6.1.1.4'

loop_
_geom_angle_atom_site_label_1
_geom_angle_atom_site_label_2
_geom_angle_atom_site_label_3
_geom_angle
_geom_angle_site_symmetry_1
_geom_angle_site_symmetry_3
C10 O2 H2O 109.0(14) . .
C11 O3 C15 116.19(9) . .
C1 N1 N2 120.21(11) . .
C1 N1 H1N 123.5(11) . .
N2 N1 H1N 116.3(11) . .
C8 N2 N1 113.86(11) . .
O1 C1 N1 123.25(11) . .
O1 C1 C2 120.50(11) . .
N1 C1 C2 116.24(11) . .
C3 C2 C7 119.42(11) . .
C3 C2 C1 123.89(11) . .
C7 C2 C1 116.68(11) . .
C4 C3 C2 120.47(12) . .
C4 C3 H3 119.2(9) . .
C2 C3 H3 120.3(9) . .
C5 C4 C3 118.02(12) . .
C5 C4 H4 122.4(9) . .
C3 C4 H4 119.6(9) . .
F1 C5 C6 117.97(11) . .
F1 C5 C4 118.64(11) . .
C6 C5 C4 123.39(11) . .
C5 C6 C7 117.87(12) . .
C5 C6 H6 119.6(9) . .
C7 C6 H6 122.6(9) . .
C6 C7 C2 120.80(12) . .
C6 C7 H7 118.3(9) . .
C2 C7 H7 120.9(9) . .
N2 C8 C9 122.87(12) . .
N2 C8 H8 121.7(9) . .
C9 C8 H8 115.5(9) . .
C10 C9 C14 119.31(11) . .
C10 C9 C8 123.38(12) . .
C14 C9 C8 117.30(11) . .
O2 C10 C9 123.63(11) . .
O2 C10 C11 116.78(11) . .
C9 C10 C11 119.59(11) . .
O3 C11 C12 124.99(11) . .
O3 C11 C10 115.02(11) . .
C12 C11 C10 119.99(11) . .
C11 C12 C13 120.22(11) . .
C11 C12 H12 120.1(10) . .
C13 C12 H12 119.7(10) . .
C14 C13 C12 120.30(12) . .
C14 C13 H13 119.3(9) . .
C12 C13 H13 120.4(9) . .
C13 C14 C9 120.58(12) . .
C13 C14 H14 120.0(9) . .
C9 C14 H14 119.4(9) . .
O3 C15 C16 107.39(10) . .
O3 C15 H15A 110.0(9) . .
C16 C15 H15A 110.3(9) . .
O3 C15 H15B 108.3(8) . .
C16 C15 H15B 109.5(9) . .
H15A C15 H15B 111.2(13) . .
C15 C16 H16A 112.3(9) . .
C15 C16 H16B 107.5(11) . .
H16A C16 H16B 107.5(14) . .
C15 C16 H16C 110.9(9) . .
H16A C16 H16C 108.7(13) . .
H16B C16 H16C 109.9(14) . .
H1W O1W H2W 108.5(19) . .

loop_
_geom_bond_atom_site_label_1
_geom_bond_atom_site_label_2
_geom_bond_distance
_geom_bond_site_symmetry_2
F1 C5 1.3602(13) .
O1 C1 1.2320(16) .
O2 C10 1.3596(15) .
O2 H2O 0.84(2) .
O3 C11 1.3671(15) .
O3 C15 1.4463(14) .
N1 C1 1.3512(17) .
N1 N2 1.3842(14) .
N1 H1N 0.84(2) .
N2 C8 1.2852(17) .
C1 C2 1.4968(16) .
C2 C3 1.3942(19) .
C2 C7 1.3953(18) .
C3 C4 1.3900(17) .
C3 H3 0.951(16) .
C4 C5 1.3795(18) .
C4 H4 0.969(18) .
C5 C6 1.3757(19) .
C6 C7 1.3874(17) .
C6 H6 0.969(16) .
C7 H7 0.959(17) .
C8 C9 1.4587(16) .
C8 H8 0.961(17) .
C9 C10 1.4011(18) .
C9 C14 1.4064(19) .
C10 C11 1.4114(16) .
C11 C12 1.3858(18) .
C12 C13 1.3943(18) .
C12 H12 0.952(17) .
C13 C14 1.3770(18) .
C13 H13 0.954(16) .
C14 H14 0.984(17) .
C15 C16 1.5011(19) .
C15 H15A 0.960(16) .
C15 H15B 0.964(16) .
C16 H16A 0.980(17) .
C16 H16B 0.986(17) .
C16 H16C 0.998(17) .
O1W H1W 0.85(2) .
O1W H2W 0.90(2) .
